data_4308290
loop_
_publ_author_name
'Shigeki Mori'
'Soji Shimizu'
'Ji-Young Shin'
'Atsuhiro Osuka'

_publ_section_title
;
Group 12 Metal Complexes of [26]Hexaphyrin(1.1.1.1.1.1)
;
_journal_name_full 'Inorganic Chemistry'
_journal_page_first 4374
_journal_page_last 4376
_journal_paper_doi 10.1021/ic7004216
_journal_volume 46
_journal_year 2007
_chemical_formula_sum 'C74 H25 Cl F30 N10 O3 Zn2'
_chemical_formula_weight 1838.23
_chemical_name_systematic
; 
 ? 
;
_space_group_IT_number 2
_symmetry_cell_setting triclinic
_symmetry_Int_Tables_number 2
_symmetry_space_group_name_Hall '-P 1'
_symmetry_space_group_name_H-M 'P -1'
_atom_sites_solution_hydrogens geom
_atom_sites_solution_primary direct
_atom_sites_solution_secondary difmap
_audit_creation_method SHELXL-97
_cell_angle_alpha 97.110(4)
_cell_angle_beta 97.185(4)
_cell_angle_gamma 110.593(3)
_cell_formula_units_Z 2
_cell_length_a 12.159(3)
_cell_length_b 14.350(3)
_cell_length_c 22.245(5)
_cell_measurement_reflns_used 6867
_cell_measurement_temperature 90(2)
_cell_measurement_theta_max 28.01
_cell_measurement_theta_min 2.63
_cell_volume 3545.5(14)
_computing_cell_refinement 'Bruker SMART'
_computing_data_collection 'Bruker SMART'
_computing_data_reduction 'Bruker SAINT'
_computing_molecular_graphics 'Bruker SHELXTL'
_computing_publication_material 'Bruker SHELXTL'
_computing_structure_refinement 'SHELXL-97 (Sheldrick, 1997)'
_computing_structure_solution 'SHELXS-97 (Sheldrick, 1990)'
_diffrn_ambient_temperature 90(2)
_diffrn_detector_area_resol_mean 8.366
_diffrn_measured_fraction_theta_full 0.903
_diffrn_measured_fraction_theta_max 0.903
_diffrn_measurement_device_type 'CCD area detector'
_diffrn_measurement_method 'phi and omega scans'
_diffrn_radiation_monochromator graphite
_diffrn_radiation_source 'fine-focus sealed tube'
_diffrn_radiation_type MoK\a
_diffrn_radiation_wavelength 0.71073
_diffrn_reflns_av_R_equivalents 0.0299
_diffrn_reflns_av_sigmaI/netI 0.0402
_diffrn_reflns_limit_h_max 16
_diffrn_reflns_limit_h_min -15
_diffrn_reflns_limit_k_max 18
_diffrn_reflns_limit_k_min -18
_diffrn_reflns_limit_l_max 29
_diffrn_reflns_limit_l_min -29
_diffrn_reflns_number 40463
_diffrn_reflns_theta_full 28.33
_diffrn_reflns_theta_max 28.33
_diffrn_reflns_theta_min 0.94
_exptl_absorpt_coefficient_mu 0.852
_exptl_absorpt_correction_T_max 0.9196
_exptl_absorpt_correction_T_min 0.6289
_exptl_absorpt_correction_type empirical
_exptl_crystal_colour violet
_exptl_crystal_density_diffrn 1.722
_exptl_crystal_density_method 'not measured'
_exptl_crystal_description prism
_exptl_crystal_F_000 1820
_exptl_crystal_size_max 0.60
_exptl_crystal_size_mid 0.20
_exptl_crystal_size_min 0.10
_refine_diff_density_max 2.366
_refine_diff_density_min -0.730
_refine_diff_density_rms 0.118
_refine_ls_extinction_method none
_refine_ls_goodness_of_fit_ref 1.037
_refine_ls_hydrogen_treatment constr
_refine_ls_matrix_type full
_refine_ls_number_parameters 1075
_refine_ls_number_reflns 15975
_refine_ls_number_restraints 0
_refine_ls_restrained_S_all 1.037
_refine_ls_R_factor_all 0.0688
_refine_ls_R_factor_gt 0.0543
_refine_ls_shift/su_max 0.001
_refine_ls_shift/su_mean 0.000
_refine_ls_structure_factor_coef Fsqd
_refine_ls_weighting_details 'calc w=1/[\s^2^(Fo^2^)+(0.0991P)^2^+5.6197P] where P=(Fo^2^+2Fc^2^)/3'
_refine_ls_weighting_scheme calc
_refine_ls_wR_factor_gt 0.1554
_refine_ls_wR_factor_ref 0.1686
_reflns_number_gt 12841
_reflns_number_total 15975
_reflns_threshold_expression >2sigma(I)
_cod_data_source_file ic7004216-file004.cif
_cod_data_source_block 60501mo
_cod_depositor_comments
;
The following automatic conversions were performed:
'_symmetry_cell_setting' value 'Triclinic' changed to 'triclinic'
according to '/home/saulius/struct/CIF-dictionaries/cif_core.dic'
dictionary named 'cif_core.dic' version 2.4.1 from 2010-06-29.

Automatic conversion script
Id: cif_fix_enum 1527 2010-12-29 10:47:43Z saulius 
;
_cod_database_code 4308290

loop_
_symmetry_equiv_pos_as_xyz
'x, y, z'
'-x, -y, -z'

loop_
_atom_site_label
_atom_site_type_symbol
_atom_site_fract_x
_atom_site_fract_y
_atom_site_fract_z
_atom_site_U_iso_or_equiv
_atom_site_adp_type
_atom_site_occupancy
_atom_site_symmetry_multiplicity
_atom_site_calc_flag
_atom_site_refinement_flags
_atom_site_disorder_assembly
_atom_site_disorder_group
C1 C 1.0292(3) 0.2649(2) 0.32378(15) 0.0210(6) Uani 1 1 d . . .
C2 C 1.0292(3) 0.1701(3) 0.33891(15) 0.0240(7) Uani 1 1 d . . .
H2 H 1.0233 0.1492 0.3776 0.029 Uiso 1 1 calc R . .
C3 C 1.0394(3) 0.1172(3) 0.28673(16) 0.0251(7) Uani 1 1 d . . .
H3 H 1.0411 0.0510 0.2817 0.030 Uiso 1 1 calc R . .
C4 C 1.0473(3) 0.1792(3) 0.24007(15) 0.0228(6) Uani 1 1 d . . .
C5 C 1.0604(3) 0.1537(3) 0.18021(15) 0.0249(7) Uani 1 1 d . . .
C6 C 1.0830(3) 0.2164(3) 0.13531(15) 0.0254(7) Uani 1 1 d . . .
C7 C 1.1127(4) 0.1922(3) 0.07700(16) 0.0299(7) Uani 1 1 d . . .
H7 H 1.1111 0.1283 0.0585 0.036 Uiso 1 1 calc R . .
C8 C 1.1438(4) 0.2785(3) 0.05307(16) 0.0315(8) Uani 1 1 d . . .
H8 H 1.1694 0.2869 0.0148 0.038 Uiso 1 1 calc R . .
C9 C 1.1308(3) 0.3541(3) 0.09634(15) 0.0245(7) Uani 1 1 d . . .
C10 C 1.1660(3) 0.4588(3) 0.09254(15) 0.0223(6) Uani 1 1 d . . .
C11 C 1.1670(3) 0.5341(2) 0.13746(15) 0.0221(6) Uani 1 1 d . . .
C12 C 1.2159(3) 0.6425(3) 0.14195(16) 0.0236(6) Uani 1 1 d . . .
H12 H 1.2534 0.6783 0.1123 0.028 Uiso 1 1 calc R . .
C13 C 1.1982(3) 0.6836(2) 0.19645(15) 0.0225(6) Uani 1 1 d . . .
H13 H 1.2222 0.7536 0.2129 0.027 Uiso 1 1 calc R . .
C14 C 1.1354(3) 0.5990(2) 0.22423(15) 0.0197(6) Uani 1 1 d . . .
C15 C 1.0778(3) 0.5942(2) 0.28149(15) 0.0205(6) Uani 1 1 d . . .
C16 C 0.9855(3) 0.6423(2) 0.26959(14) 0.0188(6) Uani 1 1 d . . .
C17 C 0.9947(3) 0.7402(2) 0.25685(15) 0.0220(6) Uani 1 1 d . . .
H17 H 1.0662 0.7954 0.2566 0.026 Uiso 1 1 calc R . .
C18 C 0.8822(3) 0.7387(2) 0.24524(15) 0.0231(6) Uani 1 1 d . . .
H18 H 0.8595 0.7929 0.2356 0.028 Uiso 1 1 calc R . .
C19 C 0.8029(3) 0.6386(2) 0.25028(14) 0.0208(6) Uani 1 1 d . . .
C20 C 0.6799(3) 0.5994(2) 0.24291(14) 0.0201(6) Uani 1 1 d . . .
C21 C 0.6087(3) 0.5012(2) 0.25246(14) 0.0201(6) Uani 1 1 d . . .
C22 C 0.4814(3) 0.4620(3) 0.24727(16) 0.0238(7) Uani 1 1 d . . .
H22 H 0.4284 0.4932 0.2330 0.029 Uiso 1 1 calc R . .
C23 C 0.4509(3) 0.3712(3) 0.26678(17) 0.0258(7) Uani 1 1 d . . .
H23 H 0.3726 0.3268 0.2686 0.031 Uiso 1 1 calc R . .
C24 C 0.5602(3) 0.3561(2) 0.28402(14) 0.0201(6) Uani 1 1 d . . .
C25 C 0.5752(3) 0.2797(2) 0.31481(15) 0.0210(6) Uani 1 1 d . . .
C26 C 0.6812(3) 0.2702(2) 0.33821(14) 0.0214(6) Uani 1 1 d . . .
C27 C 0.6912(3) 0.1955(3) 0.37407(15) 0.0248(7) Uani 1 1 d . . .
H27 H 0.6272 0.1436 0.3850 0.030 Uiso 1 1 calc R . .
C28 C 0.8093(3) 0.2133(3) 0.38927(16) 0.0251(7) Uani 1 1 d . . .
H28 H 0.8441 0.1760 0.4125 0.030 Uiso 1 1 calc R . .
C29 C 0.8713(3) 0.2994(3) 0.36346(15) 0.0219(6) Uani 1 1 d . . .
C30 C 1.0054(3) 0.3451(2) 0.36549(15) 0.0222(6) Uani 1 1 d . . .
H30 H 1.0246 0.4076 0.3468 0.027 Uiso 1 1 d R . .
C31 C 1.0583(3) 0.0494(3) 0.16048(16) 0.0286(7) Uani 1 1 d . . .
C32 C 0.9513(4) -0.0309(3) 0.13831(19) 0.0395(9) Uani 1 1 d . . .
C33 C 0.9482(5) -0.1263(3) 0.1159(2) 0.0501(12) Uani 1 1 d . . .
C34 C 1.0519(6) -0.1421(3) 0.1157(2) 0.0569(15) Uani 1 1 d . . .
C35 C 1.1607(5) -0.0633(4) 0.1371(2) 0.0571(14) Uani 1 1 d . . .
C36 C 1.1629(4) 0.0316(3) 0.15957(19) 0.0393(9) Uani 1 1 d . . .
C37 C 1.2127(3) 0.4873(2) 0.03564(15) 0.0225(6) Uani 1 1 d . . .
C38 C 1.1372(3) 0.4626(2) -0.02069(16) 0.0245(7) Uani 1 1 d . . .
C39 C 1.1786(3) 0.4822(3) -0.07427(15) 0.0262(7) Uani 1 1 d . . .
C40 C 1.3002(3) 0.5289(3) -0.07234(16) 0.0301(7) Uani 1 1 d . . .
C41 C 1.3780(3) 0.5531(3) -0.01706(17) 0.0312(8) Uani 1 1 d . . .
C42 C 1.3342(3) 0.5321(3) 0.03586(16) 0.0280(7) Uani 1 1 d . . .
C43 C 1.1742(3) 0.6481(3) 0.33958(15) 0.0231(6) Uani 1 1 d . . .
C44 C 1.1711(3) 0.7217(3) 0.38540(16) 0.0267(7) Uani 1 1 d . . .
C45 C 1.2553(3) 0.7614(3) 0.43872(16) 0.0318(8) Uani 1 1 d . . .
C46 C 1.3448(3) 0.7246(3) 0.44888(17) 0.0361(9) Uani 1 1 d . . .
C47 C 1.3511(3) 0.6503(3) 0.40505(18) 0.0362(9) Uani 1 1 d . . .
C48 C 1.2670(3) 0.6141(3) 0.35137(17) 0.0308(8) Uani 1 1 d . . .
C49 C 0.6177(3) 0.6680(2) 0.22559(17) 0.0245(7) Uani 1 1 d . . .
C50 C 0.6141(3) 0.6954(3) 0.16841(18) 0.0302(7) Uani 1 1 d . . .
C51 C 0.5596(4) 0.7610(3) 0.1527(2) 0.0394(9) Uani 1 1 d . . .
C52 C 0.5057(3) 0.7992(3) 0.1950(2) 0.0399(10) Uani 1 1 d . . .
C53 C 0.5072(3) 0.7735(3) 0.2520(2) 0.0359(9) Uani 1 1 d . . .
C54 C 0.5640(3) 0.7091(3) 0.26736(18) 0.0308(8) Uani 1 1 d . . .
C55 C 0.4642(3) 0.2049(2) 0.32952(16) 0.0236(6) Uani 1 1 d . . .
C56 C 0.4112(3) 0.1063(3) 0.29779(18) 0.0295(7) Uani 1 1 d . . .
C57 C 0.3114(3) 0.0372(3) 0.3134(2) 0.0372(9) Uani 1 1 d . . .
C58 C 0.2651(3) 0.0666(3) 0.3624(2) 0.0384(9) Uani 1 1 d . . .
C59 C 0.3165(3) 0.1636(3) 0.39540(18) 0.0322(8) Uani 1 1 d . . .
C60 C 0.4149(3) 0.2321(3) 0.37837(16) 0.0264(7) Uani 1 1 d . . .
C61 C 1.0799(3) 0.3719(2) 0.43023(16) 0.0237(7) Uani 1 1 d . . .
C62 C 1.0389(3) 0.3909(3) 0.48422(17) 0.0264(7) Uani 1 1 d . . .
C63 C 1.1111(3) 0.4181(3) 0.54202(17) 0.0328(8) Uani 1 1 d . . .
C64 C 1.2280(4) 0.4279(3) 0.54793(18) 0.0385(9) Uani 1 1 d . . .
C65 C 1.2743(3) 0.4138(3) 0.49537(19) 0.0383(9) Uani 1 1 d . . .
C66 C 1.2005(3) 0.3867(3) 0.43795(17) 0.0294(7) Uani 1 1 d . . .
C1SA C 0.9600(4) 0.8681(4) 0.4673(2) 0.0461(11) Uani 1 1 d . . .
C2SA C 0.7445(4) 0.0019(3) 0.2642(2) 0.0442(10) Uani 1 1 d . . .
C3SA C 0.5358(4) 0.9575(3) 0.4285(2) 0.0439(10) Uani 1 1 d . . .
C4SA C 0.2605(7) 0.7860(6) 0.9908(3) 0.0837(19) Uani 1 1 d . . .
C1SB C 0.8930(6) 0.8596(6) 0.4066(2) 0.0731(18) Uani 1 1 d . . .
H1S1 H 0.8816 0.9231 0.4034 0.110 Uiso 1 1 calc R . .
H1S2 H 0.8150 0.8042 0.4006 0.110 Uiso 1 1 calc R . .
H1S3 H 0.9373 0.8455 0.3751 0.110 Uiso 1 1 calc R . .
C2SB C 0.7216(4) 0.0738(3) 0.2286(2) 0.0390(9) Uani 1 1 d . . .
H2S1 H 0.7976 0.1229 0.2229 0.058 Uiso 1 1 calc R . .
H2S2 H 0.6787 0.1094 0.2506 0.058 Uiso 1 1 calc R . .
H2S3 H 0.6730 0.0375 0.1882 0.058 Uiso 1 1 calc R . .
C3SB C 0.6417(5) 0.9344(4) 0.4422(3) 0.0587(13) Uani 1 1 d . . .
H3S1 H 0.6189 0.8612 0.4393 0.088 Uiso 1 1 calc R . .
H3S2 H 0.6842 0.9687 0.4839 0.088 Uiso 1 1 calc R . .
H3S3 H 0.6940 0.9578 0.4125 0.088 Uiso 1 1 calc R . .
C4SB C 0.1933(7) 0.8293(6) 0.9629(3) 0.091(2) Uani 1 1 d . . .
H4S1 H 0.1090 0.7843 0.9561 0.136 Uiso 1 1 calc R . .
H4S2 H 0.2166 0.8421 0.9232 0.136 Uiso 1 1 calc R . .
H4S3 H 0.2045 0.8935 0.9889 0.136 Uiso 1 1 calc R . .
Cl1 Cl 0.81963(7) 0.32765(6) 0.18250(4) 0.02454(17) Uani 1 1 d . . .
F1 F 0.8481(2) -0.0177(2) 0.13738(14) 0.0641(9) Uani 1 1 d . . .
F2 F 0.8440(3) -0.2029(2) 0.09429(15) 0.0812(12) Uani 1 1 d . . .
F3 F 1.0497(4) -0.2339(2) 0.09386(15) 0.0874(13) Uani 1 1 d . . .
F4 F 1.2616(4) -0.0795(3) 0.13714(18) 0.0953(14) Uani 1 1 d . . .
F5 F 1.2674(2) 0.1075(2) 0.17937(14) 0.0587(8) Uani 1 1 d . . .
F6 F 1.01865(18) 0.41611(16) -0.02397(10) 0.0305(4) Uani 1 1 d . . .
F7 F 1.1030(2) 0.45464(17) -0.12835(10) 0.0363(5) Uani 1 1 d . . .
F8 F 1.3423(2) 0.54915(18) -0.12356(10) 0.0393(5) Uani 1 1 d . . .
F9 F 1.4957(2) 0.5979(2) -0.01499(11) 0.0441(6) Uani 1 1 d . . .
F10 F 1.41135(19) 0.5530(2) 0.08866(10) 0.0399(5) Uani 1 1 d . . .
F11 F 1.08284(19) 0.75822(17) 0.38092(10) 0.0338(5) Uani 1 1 d . . .
F12 F 1.2480(2) 0.83302(19) 0.48082(10) 0.0438(6) Uani 1 1 d . . .
F13 F 1.4278(2) 0.7627(2) 0.50056(11) 0.0509(7) Uani 1 1 d . . .
F14 F 1.4374(2) 0.6135(2) 0.41485(12) 0.0535(7) Uani 1 1 d . . .
F15 F 1.2780(2) 0.5430(2) 0.31026(11) 0.0407(6) Uani 1 1 d . . .
F16 F 0.6625(2) 0.65674(18) 0.12590(10) 0.0369(5) Uani 1 1 d . . .
F17 F 0.5584(3) 0.7858(2) 0.09685(14) 0.0618(8) Uani 1 1 d . . .
F18 F 0.4528(2) 0.86361(19) 0.18069(15) 0.0577(8) Uani 1 1 d . . .
F19 F 0.4575(2) 0.81317(19) 0.29363(14) 0.0520(7) Uani 1 1 d . . .
F20 F 0.5690(2) 0.68970(18) 0.32453(11) 0.0399(5) Uani 1 1 d . . .
F21 F 0.4565(2) 0.07539(17) 0.25082(11) 0.0388(5) Uani 1 1 d . . .
F22 F 0.2628(2) -0.05752(18) 0.28191(14) 0.0538(7) Uani 1 1 d . . .
F23 F 0.1699(2) -0.0008(2) 0.37848(14) 0.0541(7) Uani 1 1 d . . .
F24 F 0.2720(2) 0.1914(2) 0.44339(11) 0.0442(6) Uani 1 1 d . . .
F25 F 0.46520(19) 0.32575(16) 0.41127(10) 0.0339(5) Uani 1 1 d . . .
F26 F 0.92542(18) 0.38583(17) 0.48246(10) 0.0348(5) Uani 1 1 d . . .
F27 F 1.0654(2) 0.43573(19) 0.59166(11) 0.0448(6) Uani 1 1 d . . .
F28 F 1.2980(3) 0.4530(2) 0.60331(12) 0.0592(8) Uani 1 1 d . . .
F29 F 1.3891(2) 0.4261(3) 0.50037(13) 0.0598(8) Uani 1 1 d . . .
F30 F 1.24968(18) 0.37564(19) 0.38813(10) 0.0377(5) Uani 1 1 d . . .
N1 N 1.0412(2) 0.2721(2) 0.26616(12) 0.0220(5) Uani 1 1 d . . .
N2 N 1.0920(3) 0.3147(2) 0.14571(12) 0.0232(6) Uani 1 1 d . . .
N3 N 1.1191(2) 0.5125(2) 0.19017(13) 0.0213(5) Uani 1 1 d . . .
N4 N 0.8730(2) 0.58312(19) 0.26548(12) 0.0199(5) Uani 1 1 d . . .
N5 N 0.6546(2) 0.4345(2) 0.27296(12) 0.0195(5) Uani 1 1 d . . .
N6 N 0.7971(2) 0.3338(2) 0.33278(12) 0.0216(5) Uani 1 1 d . . .
N1S N 1.0122(4) 0.8765(3) 0.51420(19) 0.0546(11) Uani 1 1 d . . .
N2S N 0.7621(4) -0.0542(3) 0.2922(2) 0.0692(14) Uani 1 1 d . . .
N3S N 0.4521(4) 0.9753(4) 0.4173(2) 0.0590(11) Uani 1 1 d . . .
N4S N 0.3167(8) 0.7462(6) 1.0176(4) 0.124(3) Uani 1 1 d . . .
O1 O 1.0181(2) 0.49237(17) 0.28509(11) 0.0240(5) Uani 1 1 d . . .
O1W O 0.5303(13) 0.8000(11) 0.9073(7) 0.265(6) Uiso 1 1 d . . .
O2W O 0.3048(14) 0.0839(12) 0.0320(7) 0.286(7) Uiso 1 1 d . . .
Zn1 Zn 1.02928(3) 0.37941(3) 0.215508(16) 0.01885(10) Uani 1 1 d . . .
Zn2 Zn 0.82515(3) 0.43609(3) 0.274669(16) 0.01715(10) Uani 1 1 d . . .

loop_
_atom_site_aniso_label
_atom_site_aniso_U_11
_atom_site_aniso_U_22
_atom_site_aniso_U_33
_atom_site_aniso_U_23
_atom_site_aniso_U_13
_atom_site_aniso_U_12
C1 0.0169(14) 0.0292(16) 0.0219(15) 0.0077(12) 0.0059(11) 0.0129(13)
C2 0.0241(16) 0.0318(17) 0.0214(16) 0.0080(13) 0.0054(12) 0.0154(14)
C3 0.0226(15) 0.0291(17) 0.0260(17) 0.0066(13) 0.0040(13) 0.0120(14)
C4 0.0181(14) 0.0309(17) 0.0219(16) 0.0063(13) 0.0032(12) 0.0119(13)
C5 0.0235(16) 0.0279(17) 0.0228(16) 0.0012(13) 0.0022(13) 0.0109(13)
C6 0.0301(17) 0.0273(17) 0.0213(16) 0.0012(13) 0.0052(13) 0.0146(14)
C7 0.044(2) 0.0293(18) 0.0224(17) 0.0030(13) 0.0105(15) 0.0208(16)
C8 0.047(2) 0.0320(18) 0.0224(17) 0.0033(14) 0.0132(15) 0.0220(17)
C9 0.0297(17) 0.0292(17) 0.0181(15) 0.0022(13) 0.0066(13) 0.0149(14)
C10 0.0188(14) 0.0292(16) 0.0200(15) 0.0019(12) 0.0039(12) 0.0110(13)
C11 0.0190(14) 0.0265(16) 0.0215(15) 0.0014(12) 0.0027(12) 0.0108(13)
C12 0.0183(14) 0.0262(16) 0.0265(16) 0.0046(13) 0.0061(12) 0.0079(13)
C13 0.0193(14) 0.0207(15) 0.0268(16) 0.0025(12) 0.0060(12) 0.0065(12)
C14 0.0152(13) 0.0213(15) 0.0249(16) 0.0023(12) 0.0061(12) 0.0091(12)
C15 0.0213(15) 0.0205(14) 0.0250(16) 0.0061(12) 0.0114(12) 0.0111(12)
C16 0.0180(14) 0.0172(14) 0.0199(15) -0.0010(11) 0.0056(11) 0.0057(12)
C17 0.0193(14) 0.0178(14) 0.0263(16) 0.0012(12) 0.0051(12) 0.0044(12)
C18 0.0231(15) 0.0202(15) 0.0263(16) 0.0036(12) 0.0064(13) 0.0080(13)
C19 0.0185(14) 0.0217(15) 0.0210(15) -0.0008(12) 0.0043(12) 0.0072(12)
C20 0.0175(14) 0.0242(15) 0.0196(15) 0.0029(12) 0.0035(11) 0.0093(12)
C21 0.0169(14) 0.0220(15) 0.0221(15) 0.0015(12) 0.0029(11) 0.0090(12)
C22 0.0139(14) 0.0264(16) 0.0311(17) 0.0054(13) 0.0024(12) 0.0079(12)
C23 0.0146(14) 0.0274(16) 0.0361(19) 0.0089(14) 0.0037(13) 0.0081(13)
C24 0.0157(14) 0.0229(15) 0.0220(15) 0.0029(12) 0.0034(11) 0.0081(12)
C25 0.0204(15) 0.0220(15) 0.0214(15) 0.0008(12) 0.0047(12) 0.0096(12)
C26 0.0211(15) 0.0288(16) 0.0188(15) 0.0049(12) 0.0056(12) 0.0139(13)
C27 0.0230(16) 0.0299(17) 0.0253(16) 0.0095(13) 0.0078(13) 0.0118(14)
C28 0.0232(16) 0.0326(17) 0.0257(16) 0.0127(14) 0.0083(13) 0.0141(14)
C29 0.0232(15) 0.0290(16) 0.0206(15) 0.0079(12) 0.0082(12) 0.0157(13)
C30 0.0214(15) 0.0246(15) 0.0284(17) 0.0095(13) 0.0123(13) 0.0136(13)
C31 0.042(2) 0.0255(17) 0.0211(16) 0.0055(13) 0.0071(14) 0.0148(15)
C32 0.047(2) 0.035(2) 0.031(2) 0.0021(16) 0.0165(17) 0.0078(18)
C33 0.078(3) 0.029(2) 0.031(2) 0.0036(16) 0.018(2) 0.002(2)
C34 0.117(5) 0.027(2) 0.031(2) 0.0033(17) 0.002(3) 0.037(3)
C35 0.085(4) 0.056(3) 0.044(3) -0.002(2) -0.006(2) 0.052(3)
C36 0.049(2) 0.038(2) 0.034(2) 0.0001(16) -0.0027(17) 0.0256(19)
C37 0.0235(15) 0.0250(16) 0.0210(15) 0.0018(12) 0.0047(12) 0.0121(13)
C38 0.0246(16) 0.0217(15) 0.0273(17) 0.0015(13) 0.0010(13) 0.0111(13)
C39 0.0338(18) 0.0260(16) 0.0199(16) 0.0025(12) -0.0005(13) 0.0149(14)
C40 0.0373(19) 0.0370(19) 0.0221(17) 0.0064(14) 0.0115(14) 0.0186(16)
C41 0.0230(16) 0.039(2) 0.0327(19) 0.0048(15) 0.0085(14) 0.0119(15)
C42 0.0242(16) 0.0350(18) 0.0239(17) 0.0024(14) 0.0011(13) 0.0119(14)
C43 0.0202(15) 0.0312(17) 0.0229(16) 0.0099(13) 0.0104(12) 0.0120(13)
C44 0.0260(16) 0.0323(18) 0.0274(17) 0.0099(14) 0.0096(13) 0.0146(14)
C45 0.0333(19) 0.042(2) 0.0208(16) 0.0059(15) 0.0090(14) 0.0134(16)
C46 0.0293(18) 0.056(2) 0.0210(17) 0.0099(16) 0.0019(14) 0.0134(18)
C47 0.0321(19) 0.058(3) 0.0306(19) 0.0173(18) 0.0085(15) 0.0269(19)
C48 0.0290(18) 0.045(2) 0.0273(18) 0.0103(15) 0.0103(14) 0.0219(16)
C49 0.0150(14) 0.0199(15) 0.0361(18) 0.0039(13) 0.0022(13) 0.0047(12)
C50 0.0243(17) 0.0282(17) 0.0361(19) 0.0071(14) 0.0026(14) 0.0081(14)
C51 0.032(2) 0.035(2) 0.049(2) 0.0145(18) -0.0035(17) 0.0108(17)
C52 0.0251(18) 0.0246(18) 0.067(3) 0.0042(18) -0.0041(18) 0.0115(15)
C53 0.0230(17) 0.0250(17) 0.056(3) -0.0029(16) 0.0026(16) 0.0093(14)
C54 0.0221(16) 0.0262(17) 0.042(2) 0.0012(15) 0.0030(15) 0.0088(14)
C55 0.0187(15) 0.0252(16) 0.0297(17) 0.0082(13) 0.0046(13) 0.0103(13)
C56 0.0227(16) 0.0286(17) 0.038(2) 0.0058(15) 0.0039(14) 0.0104(14)
C57 0.0246(18) 0.0256(18) 0.057(3) 0.0105(17) 0.0010(17) 0.0054(15)
C58 0.0199(16) 0.041(2) 0.059(3) 0.029(2) 0.0100(17) 0.0096(16)
C59 0.0240(17) 0.043(2) 0.040(2) 0.0210(17) 0.0129(15) 0.0180(16)
C60 0.0231(16) 0.0308(17) 0.0302(18) 0.0107(14) 0.0070(13) 0.0135(14)
C61 0.0214(15) 0.0209(15) 0.0307(17) 0.0038(13) 0.0082(13) 0.0094(13)
C62 0.0237(16) 0.0238(16) 0.0329(18) 0.0024(13) 0.0114(14) 0.0091(13)
C63 0.0353(19) 0.0283(18) 0.0299(19) -0.0040(14) 0.0083(15) 0.0084(15)
C64 0.040(2) 0.045(2) 0.0276(19) -0.0055(16) -0.0009(16) 0.0179(18)
C65 0.0246(18) 0.049(2) 0.037(2) -0.0086(17) -0.0009(15) 0.0162(17)
C66 0.0239(17) 0.0332(18) 0.0304(18) -0.0025(14) 0.0083(14) 0.0114(14)
C1SA 0.057(3) 0.063(3) 0.040(2) 0.018(2) 0.020(2) 0.042(2)
C2SA 0.033(2) 0.033(2) 0.055(3) 0.0026(19) 0.0015(19) 0.0019(17)
C3SA 0.054(3) 0.043(2) 0.043(2) 0.0173(19) 0.016(2) 0.022(2)
C4SA 0.084(5) 0.093(5) 0.071(4) 0.006(4) 0.007(4) 0.036(4)
C1SB 0.071(4) 0.129(6) 0.044(3) 0.004(3) 0.007(3) 0.072(4)
C2SB 0.039(2) 0.037(2) 0.047(2) 0.0078(17) 0.0145(18) 0.0182(18)
C3SB 0.051(3) 0.057(3) 0.081(4) 0.017(3) 0.018(3) 0.031(2)
C4SB 0.101(5) 0.096(5) 0.080(5) -0.015(4) -0.007(4) 0.060(5)
Cl1 0.0236(4) 0.0265(4) 0.0240(4) 0.0014(3) 0.0037(3) 0.0112(3)
F1 0.0378(14) 0.0649(18) 0.0654(19) -0.0244(15) 0.0199(13) -0.0015(13)
F2 0.106(3) 0.0382(15) 0.062(2) -0.0150(13) 0.0369(19) -0.0179(16)
F3 0.172(4) 0.0410(16) 0.0557(19) -0.0038(14) -0.006(2) 0.061(2)
F4 0.112(3) 0.100(3) 0.092(3) -0.031(2) -0.027(2) 0.092(3)
F5 0.0393(14) 0.0622(17) 0.0705(19) -0.0193(14) -0.0112(13) 0.0314(13)
F6 0.0246(10) 0.0314(11) 0.0322(11) 0.0023(8) 0.0008(8) 0.0092(8)
F7 0.0417(12) 0.0403(12) 0.0245(11) 0.0064(9) -0.0024(9) 0.0151(10)
F8 0.0482(14) 0.0480(13) 0.0271(11) 0.0111(10) 0.0163(10) 0.0196(11)
F9 0.0253(11) 0.0634(16) 0.0404(13) 0.0105(12) 0.0119(10) 0.0103(11)
F10 0.0244(10) 0.0655(16) 0.0240(11) 0.0039(10) -0.0011(8) 0.0129(11)
F11 0.0343(11) 0.0402(12) 0.0322(11) -0.0018(9) 0.0033(9) 0.0240(10)
F12 0.0477(14) 0.0526(14) 0.0269(11) -0.0021(10) 0.0024(10) 0.0184(12)
F13 0.0391(13) 0.0810(19) 0.0271(12) 0.0075(12) -0.0045(10) 0.0201(13)
F14 0.0410(14) 0.096(2) 0.0404(14) 0.0173(14) 0.0024(11) 0.0461(15)
F15 0.0424(13) 0.0621(15) 0.0351(12) 0.0078(11) 0.0089(10) 0.0402(12)
F16 0.0381(12) 0.0459(13) 0.0335(12) 0.0147(10) 0.0096(9) 0.0204(10)
F17 0.076(2) 0.0628(18) 0.0604(18) 0.0340(15) 0.0048(15) 0.0374(16)
F18 0.0477(15) 0.0361(13) 0.094(2) 0.0131(13) -0.0044(14) 0.0269(12)
F19 0.0404(13) 0.0432(14) 0.0755(19) -0.0085(13) 0.0107(13) 0.0257(12)
F20 0.0436(13) 0.0463(13) 0.0365(12) 0.0034(10) 0.0152(10) 0.0236(11)
F21 0.0322(11) 0.0333(12) 0.0457(13) -0.0061(10) 0.0068(10) 0.0106(9)
F22 0.0348(13) 0.0289(12) 0.083(2) 0.0038(12) 0.0039(13) -0.0020(10)
F23 0.0295(12) 0.0528(15) 0.084(2) 0.0395(15) 0.0200(13) 0.0082(11)
F24 0.0374(13) 0.0644(16) 0.0468(14) 0.0267(12) 0.0249(11) 0.0270(12)
F25 0.0353(11) 0.0349(11) 0.0359(12) 0.0047(9) 0.0158(9) 0.0159(9)
F26 0.0255(10) 0.0423(12) 0.0383(12) -0.0002(9) 0.0146(9) 0.0144(9)
F27 0.0433(13) 0.0479(14) 0.0321(12) -0.0085(10) 0.0146(10) 0.0064(11)
F28 0.0531(16) 0.084(2) 0.0310(13) -0.0131(13) -0.0093(11) 0.0270(15)
F29 0.0279(12) 0.096(2) 0.0469(15) -0.0213(14) -0.0068(11) 0.0284(14)
F30 0.0205(10) 0.0554(14) 0.0352(12) -0.0036(10) 0.0098(9) 0.0142(10)
N1 0.0189(12) 0.0304(14) 0.0194(13) 0.0050(11) 0.0040(10) 0.0120(11)
N2 0.0271(14) 0.0257(14) 0.0202(13) 0.0021(11) 0.0076(11) 0.0135(12)
N3 0.0179(12) 0.0221(13) 0.0248(14) 0.0008(10) 0.0067(10) 0.0086(11)
N4 0.0159(12) 0.0199(12) 0.0227(13) 0.0000(10) 0.0056(10) 0.0057(10)
N5 0.0151(12) 0.0226(13) 0.0209(13) 0.0029(10) 0.0032(10) 0.0076(10)
N6 0.0208(13) 0.0289(14) 0.0204(13) 0.0050(11) 0.0060(10) 0.0149(11)
N1S 0.076(3) 0.075(3) 0.038(2) 0.023(2) 0.021(2) 0.051(3)
N2S 0.055(3) 0.039(2) 0.089(4) 0.017(2) -0.017(2) -0.004(2)
N3S 0.066(3) 0.064(3) 0.061(3) 0.028(2) 0.013(2) 0.034(2)
N4S 0.147(7) 0.125(6) 0.129(7) 0.037(5) 0.033(6) 0.079(6)
O1 0.0217(11) 0.0246(11) 0.0281(12) 0.0061(9) 0.0076(9) 0.0101(9)
Zn1 0.01825(18) 0.02143(19) 0.01769(18) 0.00073(13) 0.00457(13) 0.00887(14)
Zn2 0.01338(17) 0.02011(18) 0.01878(18) 0.00224(13) 0.00367(13) 0.00741(14)

loop_
_atom_type_symbol
_atom_type_description
_atom_type_scat_dispersion_real
_atom_type_scat_dispersion_imag
_atom_type_scat_source
C C 0.0033 0.0016 'International Tables Vol C Tables 4.2.6.8 and 6.1.1.4'
H H 0.0000 0.0000 'International Tables Vol C Tables 4.2.6.8 and 6.1.1.4'
N N 0.0061 0.0033 'International Tables Vol C Tables 4.2.6.8 and 6.1.1.4'
F F 0.0171 0.0103 'International Tables Vol C Tables 4.2.6.8 and 6.1.1.4'
Cl Cl 0.1484 0.1585 'International Tables Vol C Tables 4.2.6.8 and 6.1.1.4'
Zn Zn 0.2839 1.4301 'International Tables Vol C Tables 4.2.6.8 and 6.1.1.4'
O O 0.0106 0.0060 'International Tables Vol C Tables 4.2.6.8 and 6.1.1.4'

loop_
_geom_angle_atom_site_label_1
_geom_angle_atom_site_label_2
_geom_angle_atom_site_label_3
_geom_angle
_geom_angle_site_symmetry_1
_geom_angle_site_symmetry_3
_geom_angle_publ_flag
N1 C1 C2 112.5(3) . . ?
N1 C1 C30 121.6(3) . . ?
C2 C1 C30 125.5(3) . . ?
C3 C2 C1 105.9(3) . . ?
C3 C2 H2 127.1 . . ?
C1 C2 H2 127.1 . . ?
C2 C3 C4 107.6(3) . . ?
C2 C3 H3 126.2 . . ?
C4 C3 H3 126.2 . . ?
C5 C4 N1 125.4(3) . . ?
C5 C4 C3 126.1(3) . . ?
N1 C4 C3 108.4(3) . . ?
C4 C5 C6 127.9(3) . . ?
C4 C5 C31 117.2(3) . . ?
C6 C5 C31 114.8(3) . . ?
N2 C6 C5 123.0(3) . . ?
N2 C6 C7 110.3(3) . . ?
C5 C6 C7 126.3(3) . . ?
C8 C7 C6 106.4(3) . . ?
C8 C7 H7 126.8 . . ?
C6 C7 H7 126.8 . . ?
C7 C8 C9 107.0(3) . . ?
C7 C8 H8 126.5 . . ?
C9 C8 H8 126.5 . . ?
N2 C9 C8 110.1(3) . . ?
N2 C9 C10 124.0(3) . . ?
C8 C9 C10 125.5(3) . . ?
C11 C10 C9 125.8(3) . . ?
C11 C10 C37 118.6(3) . . ?
C9 C10 C37 115.4(3) . . ?
C10 C11 N3 121.7(3) . . ?
C10 C11 C12 130.1(3) . . ?
N3 C11 C12 108.2(3) . . ?
C13 C12 C11 107.2(3) . . ?
C13 C12 H12 126.4 . . ?
C11 C12 H12 126.4 . . ?
C12 C13 C14 105.7(3) . . ?
C12 C13 H13 127.1 . . ?
C14 C13 H13 127.1 . . ?
N3 C14 C13 111.6(3) . . ?
N3 C14 C15 116.7(3) . . ?
C13 C14 C15 131.4(3) . . ?
O1 C15 C16 108.6(2) . . ?
O1 C15 C14 108.7(2) . . ?
C16 C15 C14 104.7(3) . . ?
O1 C15 C43 110.2(3) . . ?
C16 C15 C43 114.4(3) . . ?
C14 C15 C43 110.1(2) . . ?
N4 C16 C17 110.8(3) . . ?
N4 C16 C15 116.5(3) . . ?
C17 C16 C15 132.5(3) . . ?
C18 C17 C16 107.0(3) . . ?
C18 C17 H17 126.5 . . ?
C16 C17 H17 126.5 . . ?
C17 C18 C19 106.7(3) . . ?
C17 C18 H18 126.6 . . ?
C19 C18 H18 126.6 . . ?
C20 C19 N4 122.9(3) . . ?
C20 C19 C18 129.2(3) . . ?
N4 C19 C18 107.9(3) . . ?
C19 C20 C21 125.5(3) . . ?
C19 C20 C49 116.3(3) . . ?
C21 C20 C49 118.1(3) . . ?
N5 C21 C20 124.0(3) . . ?
N5 C21 C22 110.2(3) . . ?
C20 C21 C22 125.6(3) . . ?
C23 C22 C21 106.8(3) . . ?
C23 C22 H22 126.6 . . ?
C21 C22 H22 126.6 . . ?
C22 C23 C24 106.5(3) . . ?
C22 C23 H23 126.8 . . ?
C24 C23 H23 126.8 . . ?
N5 C24 C25 122.7(3) . . ?
N5 C24 C23 110.1(3) . . ?
C25 C24 C23 126.9(3) . . ?
C26 C25 C24 128.0(3) . . ?
C26 C25 C55 115.3(3) . . ?
C24 C25 C55 116.5(3) . . ?
C25 C26 N6 125.9(3) . . ?
C25 C26 C27 125.3(3) . . ?
N6 C26 C27 108.7(3) . . ?
C28 C27 C26 107.0(3) . . ?
C28 C27 H27 126.5 . . ?
C26 C27 H27 126.5 . . ?
C27 C28 C29 106.4(3) . . ?
C27 C28 H28 126.8 . . ?
C29 C28 H28 126.8 . . ?
N6 C29 C28 112.3(3) . . ?
N6 C29 C30 121.5(3) . . ?
C28 C29 C30 126.1(3) . . ?
C1 C30 C29 103.5(3) . . ?
C1 C30 C61 112.5(3) . . ?
C29 C30 C61 114.1(3) . . ?
C1 C30 H30 108.9 . . ?
C29 C30 H30 108.9 . . ?
C61 C30 H30 108.9 . . ?
C32 C31 C36 118.0(4) . . ?
C32 C31 C5 120.6(3) . . ?
C36 C31 C5 121.3(3) . . ?
F1 C32 C31 120.4(4) . . ?
F1 C32 C33 118.3(4) . . ?
C31 C32 C33 121.3(4) . . ?
F2 C33 C34 119.7(4) . . ?
F2 C33 C32 120.5(5) . . ?
C34 C33 C32 119.8(4) . . ?
F3 C34 C33 120.1(5) . . ?
F3 C34 C35 119.3(5) . . ?
C33 C34 C35 120.5(4) . . ?
F4 C35 C36 120.5(5) . . ?
F4 C35 C34 120.2(4) . . ?
C36 C35 C34 119.3(5) . . ?
F5 C36 C35 119.3(4) . . ?
F5 C36 C31 119.5(3) . . ?
C35 C36 C31 121.2(4) . . ?
C38 C37 C42 116.9(3) . . ?
C38 C37 C10 121.3(3) . . ?
C42 C37 C10 121.6(3) . . ?
F6 C38 C39 118.1(3) . . ?
F6 C38 C37 119.4(3) . . ?
C39 C38 C37 122.4(3) . . ?
F7 C39 C38 120.8(3) . . ?
F7 C39 C40 119.9(3) . . ?
C38 C39 C40 119.3(3) . . ?
F8 C40 C41 119.9(3) . . ?
F8 C40 C39 120.4(3) . . ?
C41 C40 C39 119.7(3) . . ?
F9 C41 C42 120.3(3) . . ?
F9 C41 C40 119.9(3) . . ?
C42 C41 C40 119.8(3) . . ?
F10 C42 C41 118.9(3) . . ?
F10 C42 C37 119.2(3) . . ?
C41 C42 C37 121.9(3) . . ?
C44 C43 C48 115.6(3) . . ?
C44 C43 C15 125.9(3) . . ?
C48 C43 C15 118.2(3) . . ?
F11 C44 C45 115.2(3) . . ?
F11 C44 C43 121.6(3) . . ?
C45 C44 C43 123.2(3) . . ?
F12 C45 C46 120.4(3) . . ?
F12 C45 C44 120.3(3) . . ?
C46 C45 C44 119.2(3) . . ?
F13 C46 C45 119.9(4) . . ?
F13 C46 C47 120.2(4) . . ?
C45 C46 C47 119.8(3) . . ?
F14 C47 C48 120.4(4) . . ?
F14 C47 C46 120.2(3) . . ?
C48 C47 C46 119.4(3) . . ?
F15 C48 C47 117.0(3) . . ?
F15 C48 C43 120.4(3) . . ?
C47 C48 C43 122.7(3) . . ?
C50 C49 C54 117.2(3) . . ?
C50 C49 C20 121.7(3) . . ?
C54 C49 C20 121.1(3) . . ?
F16 C50 C49 119.8(3) . . ?
F16 C50 C51 118.2(3) . . ?
C49 C50 C51 122.0(4) . . ?
F17 C51 C52 120.7(4) . . ?
F17 C51 C50 120.1(4) . . ?
C52 C51 C50 119.2(4) . . ?
F18 C52 C53 119.6(4) . . ?
F18 C52 C51 120.0(4) . . ?
C53 C52 C51 120.4(3) . . ?
F19 C53 C52 120.1(4) . . ?
F19 C53 C54 120.2(4) . . ?
C52 C53 C54 119.7(4) . . ?
F20 C54 C53 118.0(3) . . ?
F20 C54 C49 120.5(3) . . ?
C53 C54 C49 121.5(4) . . ?
C56 C55 C60 117.5(3) . . ?
C56 C55 C25 122.4(3) . . ?
C60 C55 C25 120.0(3) . . ?
F21 C56 C55 120.0(3) . . ?
F21 C56 C57 118.3(3) . . ?
C55 C56 C57 121.7(4) . . ?
F22 C57 C58 120.5(3) . . ?
F22 C57 C56 120.1(4) . . ?
C58 C57 C56 119.3(4) . . ?
F23 C58 C59 120.0(4) . . ?
F23 C58 C57 119.5(4) . . ?
C59 C58 C57 120.4(3) . . ?
F24 C59 C58 120.2(3) . . ?
F24 C59 C60 120.5(4) . . ?
C58 C59 C60 119.3(4) . . ?
F25 C60 C55 119.5(3) . . ?
F25 C60 C59 118.8(3) . . ?
C55 C60 C59 121.7(3) . . ?
C62 C61 C66 115.0(3) . . ?
C62 C61 C30 124.8(3) . . ?
C66 C61 C30 120.0(3) . . ?
F26 C62 C63 116.5(3) . . ?
F26 C62 C61 120.7(3) . . ?
C63 C62 C61 122.8(3) . . ?
F27 C63 C64 120.3(3) . . ?
F27 C63 C62 119.2(3) . . ?
C64 C63 C62 120.4(3) . . ?
F28 C64 C63 121.0(4) . . ?
F28 C64 C65 120.0(4) . . ?
C63 C64 C65 119.0(4) . . ?
F29 C65 C64 119.6(4) . . ?
F29 C65 C66 120.8(3) . . ?
C64 C65 C66 119.6(3) . . ?
F30 C66 C65 117.6(3) . . ?
F30 C66 C61 119.3(3) . . ?
C65 C66 C61 123.1(3) . . ?
N1S C1SA C1SB 178.8(6) . . ?
N2S C2SA C2SB 179.7(6) . . ?
N3S C3SA C3SB 179.4(6) . . ?
N4S C4SA C4SB 176.8(10) . . ?
C1SA C1SB H1S1 109.5 . . ?
C1SA C1SB H1S2 109.5 . . ?
H1S1 C1SB H1S2 109.5 . . ?
C1SA C1SB H1S3 109.5 . . ?
H1S1 C1SB H1S3 109.5 . . ?
H1S2 C1SB H1S3 109.5 . . ?
C2SA C2SB H2S1 109.5 . . ?
C2SA C2SB H2S2 109.5 . . ?
H2S1 C2SB H2S2 109.5 . . ?
C2SA C2SB H2S3 109.5 . . ?
H2S1 C2SB H2S3 109.5 . . ?
H2S2 C2SB H2S3 109.5 . . ?
C3SA C3SB H3S1 109.5 . . ?
C3SA C3SB H3S2 109.5 . . ?
H3S1 C3SB H3S2 109.5 . . ?
C3SA C3SB H3S3 109.5 . . ?
H3S1 C3SB H3S3 109.5 . . ?
H3S2 C3SB H3S3 109.5 . . ?
C4SA C4SB H4S1 109.5 . . ?
C4SA C4SB H4S2 109.5 . . ?
H4S1 C4SB H4S2 109.5 . . ?
C4SA C4SB H4S3 109.5 . . ?
H4S1 C4SB H4S3 109.5 . . ?
H4S2 C4SB H4S3 109.5 . . ?
Zn1 Cl1 Zn2 85.67(3) . . ?
C1 N1 C4 105.5(3) . . ?
C1 N1 Zn1 130.7(2) . . ?
C4 N1 Zn1 123.2(2) . . ?
C9 N2 C6 106.2(3) . . ?
C9 N2 Zn1 127.7(2) . . ?
C6 N2 Zn1 125.3(2) . . ?
C14 N3 C11 107.2(3) . . ?
C14 N3 Zn1 121.1(2) . . ?
C11 N3 Zn1 131.6(2) . . ?
C16 N4 C19 107.6(3) . . ?
C16 N4 Zn2 121.8(2) . . ?
C19 N4 Zn2 130.4(2) . . ?
C21 N5 C24 106.3(2) . . ?
C21 N5 Zn2 128.0(2) . . ?
C24 N5 Zn2 125.0(2) . . ?
C29 N6 C26 105.5(3) . . ?
C29 N6 Zn2 131.3(2) . . ?
C26 N6 Zn2 122.3(2) . . ?
C15 O1 Zn1 117.59(18) . . ?
C15 O1 Zn2 117.88(18) . . ?
Zn1 O1 Zn2 97.41(9) . . ?
N3 Zn1 N1 145.84(11) . . ?
N3 Zn1 N2 85.27(11) . . ?
N1 Zn1 N2 89.92(11) . . ?
N3 Zn1 O1 75.80(10) . . ?
N1 Zn1 O1 101.34(10) . . ?
N2 Zn1 O1 159.54(10) . . ?
N3 Zn1 Cl1 111.28(8) . . ?
N1 Zn1 Cl1 102.53(8) . . ?
N2 Zn1 Cl1 106.51(8) . . ?
O1 Zn1 Cl1 87.83(6) . . ?
N4 Zn2 N6 147.35(11) . . ?
N4 Zn2 N5 86.46(10) . . ?
N6 Zn2 N5 90.69(10) . . ?
N4 Zn2 O1 75.25(9) . . ?
N6 Zn2 O1 100.89(10) . . ?
N5 Zn2 O1 160.43(10) . . ?
N4 Zn2 Cl1 112.96(8) . . ?
N6 Zn2 Cl1 99.01(8) . . ?
N5 Zn2 Cl1 106.82(8) . . ?
O1 Zn2 Cl1 87.05(6) . . ?

loop_
_geom_bond_atom_site_label_1
_geom_bond_atom_site_label_2
_geom_bond_distance
_geom_bond_site_symmetry_2
_geom_bond_publ_flag
C1 N1 1.320(4) . ?
C1 C2 1.440(5) . ?
C1 C30 1.519(4) . ?
C2 C3 1.350(5) . ?
C2 H2 0.9500 . ?
C3 C4 1.439(5) . ?
C3 H3 0.9500 . ?
C4 C5 1.381(5) . ?
C4 N1 1.418(4) . ?
C5 C6 1.414(5) . ?
C5 C31 1.498(5) . ?
C6 N2 1.363(4) . ?
C6 C7 1.424(5) . ?
C7 C8 1.359(5) . ?
C7 H7 0.9500 . ?
C8 C9 1.424(4) . ?
C8 H8 0.9500 . ?
C9 N2 1.358(4) . ?
C9 C10 1.426(5) . ?
C10 C11 1.374(4) . ?
C10 C37 1.495(4) . ?
C11 N3 1.394(4) . ?
C11 C12 1.442(5) . ?
C12 C13 1.357(5) . ?
C12 H12 0.9500 . ?
C13 C14 1.446(4) . ?
C13 H13 0.9500 . ?
C14 N3 1.309(4) . ?
C14 C15 1.526(4) . ?
C15 O1 1.402(4) . ?
C15 C16 1.524(4) . ?
C15 C43 1.542(5) . ?
C16 N4 1.316(4) . ?
C16 C17 1.436(4) . ?
C17 C18 1.352(5) . ?
C17 H17 0.9500 . ?
C18 C19 1.449(4) . ?
C18 H18 0.9500 . ?
C19 C20 1.379(4) . ?
C19 N4 1.395(4) . ?
C20 C21 1.430(4) . ?
C20 C49 1.495(4) . ?
C21 N5 1.361(4) . ?
C21 C22 1.433(4) . ?
C22 C23 1.365(5) . ?
C22 H22 0.9500 . ?
C23 C24 1.434(4) . ?
C23 H23 0.9500 . ?
C24 N5 1.369(4) . ?
C24 C25 1.414(4) . ?
C25 C26 1.386(4) . ?
C25 C55 1.503(4) . ?
C26 N6 1.414(4) . ?
C26 C27 1.443(4) . ?
C27 C28 1.357(5) . ?
C27 H27 0.9500 . ?
C28 C29 1.433(5) . ?
C28 H28 0.9500 . ?
C29 N6 1.329(4) . ?
C29 C30 1.521(4) . ?
C30 C61 1.528(5) . ?
C30 H30 1.0000 . ?
C31 C32 1.382(6) . ?
C31 C36 1.384(6) . ?
C32 F1 1.332(5) . ?
C32 C33 1.383(6) . ?
C33 F2 1.335(6) . ?
C33 C34 1.359(8) . ?
C34 F3 1.335(5) . ?
C34 C35 1.382(8) . ?
C35 F4 1.326(6) . ?
C35 C36 1.382(6) . ?
C36 F5 1.327(5) . ?
C37 C38 1.383(5) . ?
C37 C42 1.387(5) . ?
C38 F6 1.346(4) . ?
C38 C39 1.374(5) . ?
C39 F7 1.341(4) . ?
C39 C40 1.385(5) . ?
C40 F8 1.330(4) . ?
C40 C41 1.378(5) . ?
C41 F9 1.338(4) . ?
C41 C42 1.376(5) . ?
C42 F10 1.337(4) . ?
C43 C44 1.388(5) . ?
C43 C48 1.388(5) . ?
C44 F11 1.349(4) . ?
C44 C45 1.378(5) . ?
C45 F12 1.337(4) . ?
C45 C46 1.374(6) . ?
C46 F13 1.344(4) . ?
C46 C47 1.382(6) . ?
C47 F14 1.338(4) . ?
C47 C48 1.381(5) . ?
C48 F15 1.337(4) . ?
C49 C50 1.377(5) . ?
C49 C54 1.387(5) . ?
C50 F16 1.337(4) . ?
C50 C51 1.382(5) . ?
C51 F17 1.333(5) . ?
C51 C52 1.378(6) . ?
C52 F18 1.345(4) . ?
C52 C53 1.362(6) . ?
C53 F19 1.341(5) . ?
C53 C54 1.385(5) . ?
C54 F20 1.334(5) . ?
C55 C56 1.383(5) . ?
C55 C60 1.384(5) . ?
C56 F21 1.339(4) . ?
C56 C57 1.385(5) . ?
C57 F22 1.336(5) . ?
C57 C58 1.376(6) . ?
C58 F23 1.343(4) . ?
C58 C59 1.374(6) . ?
C59 F24 1.335(4) . ?
C59 C60 1.386(5) . ?
C60 F25 1.335(4) . ?
C61 C62 1.389(5) . ?
C61 C66 1.390(5) . ?
C62 F26 1.352(4) . ?
C62 C63 1.388(5) . ?
C63 F27 1.332(4) . ?
C63 C64 1.366(6) . ?
C64 F28 1.336(5) . ?
C64 C65 1.383(6) . ?
C65 F29 1.332(4) . ?
C65 C66 1.390(5) . ?
C66 F30 1.342(4) . ?
C1SA N1S 1.120(6) . ?
C1SA C1SB 1.454(7) . ?
C2SA N2S 1.139(6) . ?
C2SA C2SB 1.455(6) . ?
C3SA N3S 1.139(6) . ?
C3SA C3SB 1.445(7) . ?
C4SA N4S 1.186(10) . ?
C4SA C4SB 1.329(10) . ?
C1SB H1S1 0.9800 . ?
C1SB H1S2 0.9800 . ?
C1SB H1S3 0.9800 . ?
C2SB H2S1 0.9800 . ?
C2SB H2S2 0.9800 . ?
C2SB H2S3 0.9800 . ?
C3SB H3S1 0.9800 . ?
C3SB H3S2 0.9800 . ?
C3SB H3S3 0.9800 . ?
C4SB H4S1 0.9800 . ?
C4SB H4S2 0.9800 . ?
C4SB H4S3 0.9800 . ?
Cl1 Zn1 2.3777(10) . ?
Cl1 Zn2 2.3941(9) . ?
N1 Zn1 2.051(3) . ?
N2 Zn1 2.072(3) . ?
N3 Zn1 2.027(3) . ?
N4 Zn2 2.026(3) . ?
N5 Zn2 2.062(3) . ?
N6 Zn2 2.042(3) . ?
O1 Zn1 2.151(2) . ?
O1 Zn2 2.167(2) . ?
